data_2211848
loop_
_publ_author_name
'Xia, H.-T.'
'Liu, Y.-F.'
'Yang, S.-P.'
'Wang, D.-Q.'

_publ_section_title
;
 6,6'-Dimethoxy-2,2'-(propane-1,3-diyldiiminodimethylene)diphenol
;
_journal_coeditor_code HG2152
_journal_issue 1
_journal_name_full 'Acta Crystallographica Section E'
_journal_page_first o239
_journal_page_last o240
_journal_paper_doi 10.1107/S1600536806052767
_journal_volume 63
_journal_year 2007
_chemical_formula_iupac 'C19 H26 N2 O4'
_chemical_formula_moiety 'C19 H26 N2 O4'
_chemical_formula_sum 'C19 H26 N2 O4'
_chemical_formula_weight 346.42
_chemical_name_systematic
;
6,6'-Dimethoxy-2,2'-(propane-1,3-diyldiiminodimethylene)diphenol
;
_space_group_IT_number 2
_symmetry_cell_setting triclinic
_symmetry_space_group_name_Hall '-P 1'
_symmetry_space_group_name_H-M 'P -1'
_atom_sites_solution_hydrogens geom
_atom_sites_solution_primary direct
_atom_sites_solution_secondary difmap
_audit_creation_method SHELXL-97
_cell_angle_alpha 92.144(4)
_cell_angle_beta 98.550(4)
_cell_angle_gamma 109.215(4)
_cell_formula_units_Z 2
_cell_length_a 9.278(3)
_cell_length_b 10.013(4)
_cell_length_c 10.816(4)
_cell_measurement_reflns_used 1431
_cell_measurement_temperature 298(2)
_cell_measurement_theta_max 23.391
_cell_measurement_theta_min 2.606
_cell_volume 934.3(6)
_computing_cell_refinement 'SAINT (Siemens, 1996)'
_computing_data_collection 'SMART (Siemens, 1996)'
_computing_data_reduction SAINT
_computing_molecular_graphics 'SHELXTL (Sheldrick, 1997b)'
_computing_publication_material SHELXTL
_computing_structure_refinement 'SHELXL97 (Sheldrick, 1997a)'
_computing_structure_solution 'SHELXS97 (Sheldrick, 1997a)'
_diffrn_ambient_temperature 298(2)
_diffrn_measured_fraction_theta_full 0.985
_diffrn_measured_fraction_theta_max 0.985
_diffrn_measurement_device_type 'Bruker SMART CCD area-detector'
_diffrn_measurement_method '\f and \w'
_diffrn_radiation_monochromator graphite
_diffrn_radiation_source 'fine-focus sealed tube'
_diffrn_radiation_type MoK\a
_diffrn_radiation_wavelength 0.71073
_diffrn_reflns_av_R_equivalents 0.0181
_diffrn_reflns_av_sigmaI/netI 0.0428
_diffrn_reflns_limit_h_max 10
_diffrn_reflns_limit_h_min -11
_diffrn_reflns_limit_k_max 11
_diffrn_reflns_limit_k_min -11
_diffrn_reflns_limit_l_max 12
_diffrn_reflns_limit_l_min -9
_diffrn_reflns_number 4873
_diffrn_reflns_theta_full 25.00
_diffrn_reflns_theta_max 25.00
_diffrn_reflns_theta_min 1.91
_diffrn_standards_decay_% 0
_diffrn_standards_interval_count 0
_diffrn_standards_interval_time 0
_diffrn_standards_number 0
_exptl_absorpt_coefficient_mu 0.086
_exptl_absorpt_correction_T_max 0.9854
_exptl_absorpt_correction_T_min 0.9804
_exptl_absorpt_correction_type multi-scan
_exptl_absorpt_process_details '(SADABS; Sheldrick, 1996)'
_exptl_crystal_colour colourless
_exptl_crystal_density_diffrn 1.231
_exptl_crystal_density_method 'not measured'
_exptl_crystal_description block
_exptl_crystal_F_000 372
_exptl_crystal_size_max 0.23
_exptl_crystal_size_mid 0.21
_exptl_crystal_size_min 0.17
_refine_diff_density_max 0.424
_refine_diff_density_min -0.416
_refine_ls_extinction_method none
_refine_ls_goodness_of_fit_ref 1.018
_refine_ls_hydrogen_treatment constr
_refine_ls_matrix_type full
_refine_ls_number_parameters 228
_refine_ls_number_reflns 3234
_refine_ls_number_restraints 0
_refine_ls_restrained_S_all 1.018
_refine_ls_R_factor_all 0.0901
_refine_ls_R_factor_gt 0.0536
_refine_ls_shift/su_max 0.000
_refine_ls_shift/su_mean 0.000
_refine_ls_structure_factor_coef Fsqd
_refine_ls_weighting_details 'calc w=1/[\s^2^(Fo^2^)+(0.0655P)^2^+0.3501P] where P=(Fo^2^+2Fc^2^)/3'
_refine_ls_weighting_scheme calc
_refine_ls_wR_factor_gt 0.1304
_refine_ls_wR_factor_ref 0.1523
_reflns_number_gt 2033
_reflns_number_total 3234
_reflns_threshold_expression I>2\s(I)
_cod_data_source_file hg2152.cif
_cod_data_source_block I
_cod_original_cell_volume 934.2(6)
_cod_database_code 2211848
_cod_database_fobs_code 2211848

loop_
_symmetry_equiv_pos_as_xyz
'x, y, z'
'-x, -y, -z'

loop_
_atom_site_type_symbol
_atom_site_label
_atom_site_fract_x
_atom_site_fract_y
_atom_site_fract_z
_atom_site_U_iso_or_equiv
_atom_site_adp_type
_atom_site_calc_flag
_atom_site_refinement_flags
_atom_site_occupancy
N N1 0.5429(2) 0.3083(2) 0.7352(2) 0.0434(6) Uani d . 1
H H1 0.4847 0.3582 0.7010 0.052 Uiso d R 1
N N2 0.6656(3) 0.2540(2) 0.3172(2) 0.0461(6) Uani d . 1
H H2 0.6224 0.3182 0.2899 0.055 Uiso d R 1
O O1 0.4798(2) 0.57229(18) 0.78904(18) 0.0538(6) Uani d . 1
H H1A 0.4485 0.4859 0.7725 0.081 Uiso calc R 1
O O2 0.6192(2) 0.84603(17) 0.87303(19) 0.0549(6) Uani d . 1
O O3 0.6375(2) -0.03760(18) 0.2664(2) 0.0575(6) Uani d . 1
H H3 0.6053 -0.1225 0.2763 0.086 Uiso calc R 1
O O4 0.7913(2) -0.21618(19) 0.3306(2) 0.0653(6) Uani d . 1
C C1 0.6801(3) 0.5094(3) 0.9070(2) 0.0414(6) Uani d . 1
C C2 0.8218(3) 0.5515(3) 0.9865(3) 0.0539(8) Uani d . 1
H H2A 0.8656 0.4837 1.0119 0.065 Uiso calc R 1
C C3 0.8984(4) 0.6914(3) 1.0284(3) 0.0617(9) Uani d . 1
H H3A 0.9941 0.7177 1.0809 0.074 Uiso calc R 1
C C4 0.8345(3) 0.7936(3) 0.9932(3) 0.0526(7) Uani d . 1
H H4 0.8859 0.8882 1.0233 0.063 Uiso calc R 1
C C5 0.6951(3) 0.7550(3) 0.9138(2) 0.0404(6) Uani d . 1
C C6 0.6170(3) 0.6126(3) 0.8682(2) 0.0384(6) Uani d . 1
C C7 0.6853(4) 0.9906(3) 0.9214(4) 0.0757(11) Uani d . 1
H H7A 0.6962 0.9972 1.0113 0.114 Uiso calc R 1
H H7B 0.6193 1.0416 0.8879 0.114 Uiso calc R 1
H H7C 0.7853 1.0310 0.8976 0.114 Uiso calc R 1
C C8 0.5890(3) 0.3544(3) 0.8697(3) 0.0496(7) Uani d . 1
H H8A 0.6501 0.2993 0.9068 0.060 Uiso calc R 1
H H8B 0.4959 0.3305 0.9070 0.060 Uiso calc R 1
C C9 0.6695(3) 0.3269(3) 0.6657(3) 0.0476(7) Uani d . 1
H H9A 0.7275 0.2661 0.6950 0.057 Uiso calc R 1
H H9B 0.7390 0.4246 0.6808 0.057 Uiso calc R 1
C C10 0.6095(3) 0.2909(3) 0.5272(3) 0.0521(7) Uani d . 1
H H10A 0.5313 0.1970 0.5141 0.062 Uiso calc R 1
H H10B 0.5599 0.3579 0.4975 0.062 Uiso calc R 1
C C11 0.7320(3) 0.2934(3) 0.4498(2) 0.0462(7) Uani d . 1
H H11A 0.8089 0.3879 0.4599 0.055 Uiso calc R 1
H H11B 0.7836 0.2278 0.4797 0.055 Uiso calc R 1
C C12 0.7793(4) 0.2488(3) 0.2374(3) 0.0512(7) Uani d . 1
H H12A 0.8516 0.3443 0.2377 0.061 Uiso calc R 1
H H12B 0.7251 0.2181 0.1519 0.061 Uiso calc R 1
C C13 0.8707(3) 0.1521(3) 0.2756(2) 0.0448(7) Uani d . 1
C C14 0.7943(3) 0.0104(3) 0.2882(2) 0.0428(7) Uani d . 1
C C15 0.8792(3) -0.0786(3) 0.3226(3) 0.0467(7) Uani d . 1
C C16 1.0385(3) -0.0260(3) 0.3445(3) 0.0579(8) Uani d . 1
H H16 1.0948 -0.0852 0.3682 0.069 Uiso calc R 1
C C17 1.1138(4) 0.1147(4) 0.3310(3) 0.0659(9) Uani d . 1
H H17 1.2214 0.1506 0.3451 0.079 Uiso calc R 1
C C18 1.0312(4) 0.2022(3) 0.2968(3) 0.0584(8) Uani d . 1
H H18 1.0838 0.2970 0.2877 0.070 Uiso calc R 1
C C19 0.8654(4) -0.3170(3) 0.3612(3) 0.0738(10) Uani d . 1
H H19A 0.9359 -0.3156 0.3043 0.111 Uiso calc R 1
H H19B 0.7889 -0.4100 0.3545 0.111 Uiso calc R 1
H H19C 0.9216 -0.2933 0.4456 0.111 Uiso calc R 1

loop_
_atom_site_aniso_label
_atom_site_aniso_U_11
_atom_site_aniso_U_22
_atom_site_aniso_U_33
_atom_site_aniso_U_12
_atom_site_aniso_U_13
_atom_site_aniso_U_23
N1 0.0469(13) 0.0374(12) 0.0499(14) 0.0183(10) 0.0117(11) 0.0037(10)
N2 0.0605(14) 0.0432(13) 0.0416(14) 0.0308(11) 0.0005(11) 0.0031(10)
O1 0.0514(11) 0.0326(10) 0.0689(14) 0.0122(8) -0.0086(10) -0.0078(9)
O2 0.0564(12) 0.0333(10) 0.0683(14) 0.0136(9) -0.0030(10) -0.0075(9)
O3 0.0472(12) 0.0354(10) 0.0866(16) 0.0150(9) -0.0015(10) 0.0072(10)
O4 0.0541(12) 0.0429(11) 0.0983(18) 0.0231(10) -0.0060(11) 0.0102(11)
C1 0.0487(16) 0.0417(15) 0.0372(15) 0.0172(12) 0.0131(13) 0.0067(12)
C2 0.0610(19) 0.0568(18) 0.0498(18) 0.0287(15) 0.0057(15) 0.0108(15)
C3 0.0520(18) 0.067(2) 0.057(2) 0.0164(16) -0.0088(15) 0.0026(16)
C4 0.0527(17) 0.0449(16) 0.0514(18) 0.0078(14) 0.0032(14) -0.0004(14)
C5 0.0448(15) 0.0379(14) 0.0393(15) 0.0146(12) 0.0093(12) 0.0013(12)
C6 0.0376(14) 0.0392(14) 0.0376(15) 0.0112(11) 0.0088(12) 0.0000(12)
C7 0.088(2) 0.0387(17) 0.090(3) 0.0218(16) -0.012(2) -0.0151(17)
C8 0.0631(18) 0.0391(15) 0.0496(18) 0.0172(13) 0.0180(15) 0.0069(13)
C9 0.0455(16) 0.0478(16) 0.0486(18) 0.0156(13) 0.0073(13) -0.0007(13)
C10 0.0522(17) 0.0555(17) 0.0513(18) 0.0239(14) 0.0057(14) -0.0002(14)
C11 0.0528(16) 0.0407(15) 0.0444(17) 0.0182(13) 0.0010(13) 0.0017(12)
C12 0.071(2) 0.0406(15) 0.0440(17) 0.0203(14) 0.0123(15) 0.0062(13)
C13 0.0564(18) 0.0440(16) 0.0353(15) 0.0168(13) 0.0121(13) 0.0024(12)
C14 0.0430(16) 0.0423(15) 0.0414(16) 0.0148(13) 0.0028(12) -0.0019(12)
C15 0.0513(17) 0.0476(17) 0.0441(17) 0.0231(14) 0.0032(13) 0.0005(13)
C16 0.0501(18) 0.070(2) 0.060(2) 0.0296(16) 0.0081(15) 0.0043(16)
C17 0.0461(17) 0.080(2) 0.072(2) 0.0178(17) 0.0189(16) 0.0053(19)
C18 0.059(2) 0.0531(18) 0.059(2) 0.0083(15) 0.0222(16) 0.0042(15)
C19 0.078(2) 0.058(2) 0.093(3) 0.0403(18) -0.001(2) 0.0129(19)

loop_
_atom_type_symbol
_atom_type_description
_atom_type_scat_dispersion_real
_atom_type_scat_dispersion_imag
_atom_type_scat_source
C C 0.0033 0.0016 'International Tables Vol C Tables 4.2.6.8 and 6.1.1.4'
H H 0.0000 0.0000 'International Tables Vol C Tables 4.2.6.8 and 6.1.1.4'
N N 0.0061 0.0033 'International Tables Vol C Tables 4.2.6.8 and 6.1.1.4'
O O 0.0106 0.0060 'International Tables Vol C Tables 4.2.6.8 and 6.1.1.4'

loop_
_geom_angle_atom_site_label_1
_geom_angle_atom_site_label_2
_geom_angle_atom_site_label_3
_geom_angle
C9 N1 C8 115.4(2)
C9 N1 H1 107.9
C8 N1 H1 108.0
C11 N2 C12 113.8(2)
C11 N2 H2 108.4
C12 N2 H2 108.3
C6 O1 H1A 109.5
C5 O2 C7 117.9(2)
C14 O3 H3 109.5
C15 O4 C19 119.4(2)
C2 C1 C6 118.8(2)
C2 C1 C8 121.2(2)
C6 C1 C8 119.9(2)
C3 C2 C1 121.1(3)
C3 C2 H2A 119.4
C1 C2 H2A 119.4
C2 C3 C4 120.4(3)
C2 C3 H3A 119.8
C4 C3 H3A 119.8
C5 C4 C3 119.7(3)
C5 C4 H4 120.1
C3 C4 H4 120.1
C4 C5 O2 125.3(2)
C4 C5 C6 120.4(2)
O2 C5 C6 114.3(2)
O1 C6 C1 119.1(2)
O1 C6 C5 121.4(2)
C1 C6 C5 119.5(2)
O2 C7 H7A 109.5
O2 C7 H7B 109.5
H7A C7 H7B 109.5
O2 C7 H7C 109.5
H7A C7 H7C 109.5
H7B C7 H7C 109.5
N1 C8 C1 117.4(2)
N1 C8 H8A 107.9
C1 C8 H8A 107.9
N1 C8 H8B 107.9
C1 C8 H8B 107.9
H8A C8 H8B 107.2
N1 C9 C10 110.9(2)
N1 C9 H9A 109.5
C10 C9 H9A 109.5
N1 C9 H9B 109.5
C10 C9 H9B 109.5
H9A C9 H9B 108.1
C11 C10 C9 114.1(2)
C11 C10 H10A 108.7
C9 C10 H10A 108.7
C11 C10 H10B 108.7
C9 C10 H10B 108.7
H10A C10 H10B 107.6
N2 C11 C10 111.3(2)
N2 C11 H11A 109.4
C10 C11 H11A 109.4
N2 C11 H11B 109.4
C10 C11 H11B 109.4
H11A C11 H11B 108.0
N2 C12 C13 115.3(2)
N2 C12 H12A 108.5
C13 C12 H12A 108.5
N2 C12 H12B 108.5
C13 C12 H12B 108.5
H12A C12 H12B 107.5
C14 C13 C18 118.6(3)
C14 C13 C12 120.2(2)
C18 C13 C12 121.2(3)
O3 C14 C13 118.1(2)
O3 C14 C15 121.9(2)
C13 C14 C15 119.9(2)
O4 C15 C16 125.1(2)
O4 C15 C14 114.6(2)
C16 C15 C14 120.3(3)
C15 C16 C17 119.5(3)
C15 C16 H16 120.3
C17 C16 H16 120.3
C18 C17 C16 120.4(3)
C18 C17 H17 119.8
C16 C17 H17 119.8
C17 C18 C13 121.2(3)
C17 C18 H18 119.4
C13 C18 H18 119.4
O4 C19 H19A 109.5
O4 C19 H19B 109.5
H19A C19 H19B 109.5
O4 C19 H19C 109.5
H19A C19 H19C 109.5
H19B C19 H19C 109.5

loop_
_geom_bond_atom_site_label_1
_geom_bond_atom_site_label_2
_geom_bond_distance
N1 C9 1.452(3)
N1 C8 1.466(3)
N1 H1 0.9000
N2 C11 1.459(3)
N2 C12 1.471(3)
N2 H2 0.9000
O1 C6 1.352(3)
O1 H1A 0.8200
O2 C5 1.371(3)
O2 C7 1.417(3)
O3 C14 1.354(3)
O3 H3 0.8200
O4 C15 1.364(3)
O4 C19 1.420(3)
C1 C2 1.385(4)
C1 C6 1.394(3)
C1 C8 1.507(4)
C2 C3 1.369(4)
C2 H2A 0.9300
C3 C4 1.380(4)
C3 H3A 0.9300
C4 C5 1.370(4)
C4 H4 0.9300
C5 C6 1.401(3)
C7 H7A 0.9600
C7 H7B 0.9600
C7 H7C 0.9600
C8 H8A 0.9700
C8 H8B 0.9700
C9 C10 1.504(4)
C9 H9A 0.9700
C9 H9B 0.9700
C10 C11 1.503(4)
C10 H10A 0.9700
C10 H10B 0.9700
C11 H11A 0.9700
C11 H11B 0.9700
C12 C13 1.514(4)
C12 H12A 0.9700
C12 H12B 0.9700
C13 C14 1.384(4)
C13 C18 1.386(4)
C14 C15 1.397(3)
C15 C16 1.376(4)
C16 C17 1.376(4)
C16 H16 0.9300
C17 C18 1.369(4)
C17 H17 0.9300
C18 H18 0.9300
C19 H19A 0.9600
C19 H19B 0.9600
C19 H19C 0.9600

loop_
_geom_hbond_atom_site_label_D
_geom_hbond_atom_site_label_H
_geom_hbond_atom_site_label_A
_geom_hbond_site_symmetry_A
_geom_hbond_distance_DH
_geom_hbond_distance_HA
_geom_hbond_distance_DA
_geom_hbond_angle_DHA
N1 H1 O4 2_656 0.90 2.45 2.895(3) 110.9
O3 H3 N1 2_656 0.82 1.90 2.674(3) 156.6
N2 H2 O1 2_666 0.90 1.83 2.721(3) 170.4
N2 H2 O2 2_666 0.90 2.65 2.951(3) 100.6
C7 H7B O3 2_666 0.96 2.69 3.536(4) 148.0
C19 H19B O1 2_656 0.96 2.69 3.491(4) 140.8

loop_
_geom_torsion_atom_site_label_1
_geom_torsion_atom_site_label_2
_geom_torsion_atom_site_label_3
_geom_torsion_atom_site_label_4
_geom_torsion
C6 C1 C2 C3 1.0(4)
C8 C1 C2 C3 -174.7(3)
C1 C2 C3 C4 0.9(5)
C2 C3 C4 C5 -1.4(5)
C3 C4 C5 O2 179.4(3)
C3 C4 C5 C6 0.1(4)
C7 O2 C5 C4 -3.4(4)
C7 O2 C5 C6 175.9(3)
C2 C1 C6 O1 179.0(2)
C8 C1 C6 O1 -5.3(4)
C2 C1 C6 C5 -2.3(4)
C8 C1 C6 C5 173.4(2)
C4 C5 C6 O1 -179.5(3)
O2 C5 C6 O1 1.1(4)
C4 C5 C6 C1 1.8(4)
O2 C5 C6 C1 -177.6(2)
C9 N1 C8 C1 62.0(3)
C2 C1 C8 N1 -125.2(3)
C6 C1 C8 N1 59.2(3)
C8 N1 C9 C10 -174.0(2)
N1 C9 C10 C11 -174.2(2)
C12 N2 C11 C10 -177.7(2)
C9 C10 C11 N2 178.5(2)
C11 N2 C12 C13 55.8(3)
N2 C12 C13 C14 55.3(3)
N2 C12 C13 C18 -125.7(3)
C18 C13 C14 O3 -179.6(3)
C12 C13 C14 O3 -0.5(4)
C18 C13 C14 C15 0.5(4)
C12 C13 C14 C15 179.6(2)
C19 O4 C15 C16 -1.3(4)
C19 O4 C15 C14 178.1(3)
O3 C14 C15 O4 0.8(4)
C13 C14 C15 O4 -179.3(2)
O3 C14 C15 C16 -179.8(3)
C13 C14 C15 C16 0.1(4)
O4 C15 C16 C17 178.7(3)
C14 C15 C16 C17 -0.6(4)
C15 C16 C17 C18 0.4(5)
C16 C17 C18 C13 0.3(5)
C14 C13 C18 C17 -0.7(4)
C12 C13 C18 C17 -179.8(3)

loop_
_cod_related_entry_id
_cod_related_entry_database
_cod_related_entry_code
1 ChemSpider 226130
